data_4501952
loop_
_publ_author_name
'Gushchin, Pavel V.'
'Starova, Galina L.'
'Haukka, Matti'
'Kuznetsov, Maxim L.'
'Eremenko, Igor L.'
'Kukushkin, Vadim Yu.'

_publ_section_title
;
 Chloride&#x2212;Chloroform Clusters Exhibiting Weak Hydrogen and Halogen
 Bondings Are Fully Characterized in the Solid State by X-ray Diffraction
;
_journal_issue 11
_journal_name_full 'Crystal Growth &amp; Design'
_journal_page_first 4839
_journal_paper_doi 10.1021/cg1007507
_journal_volume 10
_journal_year 2010
_chemical_formula_moiety 'C32 H38 N10 Pt, 2(C2 H6 O), 6(C H Cl3), C H Cl3, 2(Cl)'
_chemical_formula_sum 'C43 H57 Cl23 N10 O2 Pt'
_chemical_formula_weight 1756.43
_chemical_name_systematic
;
 ?
;
_space_group_IT_number 2
_symmetry_cell_setting triclinic
_symmetry_space_group_name_Hall '-P 1'
_symmetry_space_group_name_H-M 'P -1'
_atom_sites_solution_hydrogens mixed
_atom_sites_solution_primary direct
_atom_sites_solution_secondary difmap
_audit_creation_method SHELXL-97
_cell_angle_alpha 76.0200(10)
_cell_angle_beta 75.2770(10)
_cell_angle_gamma 82.099(2)
_cell_formula_units_Z 1
_cell_length_a 9.6622(2)
_cell_length_b 12.7753(3)
_cell_length_c 15.2077(3)
_cell_measurement_reflns_used 29417
_cell_measurement_temperature 120(2)
_cell_measurement_theta_max 27.48
_cell_measurement_theta_min 1.00
_cell_volume 1755.99(7)
_computing_cell_refinement 'Denzo/Scalepack (Otwinowski & Minor, 1997)'
_computing_data_collection 'Collect (Bruker AXS BV, 1997-2008)'
_computing_data_reduction 'Denzo/Scalepack (Otwinowski & Minor, 1997)'
_computing_molecular_graphics 'Diamond v.3.2c (Brandenburg, 2009)'
_computing_publication_material 'SHELXL-97 (Sheldrick, 2008)'
_computing_structure_refinement 'SHELXL-97 (Sheldrick, 2008)'
_computing_structure_solution 'SIR97 (Altomare et al., 1997)'
_diffrn_ambient_temperature 120(2)
_diffrn_detector_area_resol_mean 9
_diffrn_measured_fraction_theta_full 0.990
_diffrn_measured_fraction_theta_max 0.990
_diffrn_measurement_device '95mm CCD camera on \k-goniostat'
_diffrn_measurement_device_type 'Nonius KappaCCD'
_diffrn_measurement_method '\f scans and \w scans with \k offset'
_diffrn_radiation_monochromator 'horizontally mounted graphite crystal'
_diffrn_radiation_source 'fine-focus sealed tube'
_diffrn_radiation_type MoK\a
_diffrn_radiation_wavelength 0.71073
_diffrn_reflns_av_R_equivalents 0.0476
_diffrn_reflns_av_sigmaI/netI 0.0446
_diffrn_reflns_limit_h_max 12
_diffrn_reflns_limit_h_min -12
_diffrn_reflns_limit_k_max 16
_diffrn_reflns_limit_k_min -16
_diffrn_reflns_limit_l_max 19
_diffrn_reflns_limit_l_min -19
_diffrn_reflns_number 30365
_diffrn_reflns_theta_full 27.48
_diffrn_reflns_theta_max 27.48
_diffrn_reflns_theta_min 2.63
_exptl_absorpt_coefficient_mu 2.915
_exptl_absorpt_correction_T_max 0.7460
_exptl_absorpt_correction_T_min 0.2395
_exptl_absorpt_correction_type multi-scan
_exptl_absorpt_process_details 'SADABS v.2.10 (Sheldrick, 2003)'
_exptl_crystal_colour colourless
_exptl_crystal_density_diffrn 1.661
_exptl_crystal_density_method 'not measured'
_exptl_crystal_description block
_exptl_crystal_F_000 870
_exptl_crystal_size_max 0.57
_exptl_crystal_size_mid 0.18
_exptl_crystal_size_min 0.10
_refine_diff_density_max 2.063
_refine_diff_density_min -2.603
_refine_diff_density_rms 0.139
_refine_ls_extinction_method none
_refine_ls_goodness_of_fit_ref 1.030
_refine_ls_hydrogen_treatment constr
_refine_ls_matrix_type full
_refine_ls_number_parameters 381
_refine_ls_number_reflns 7994
_refine_ls_number_restraints 0
_refine_ls_restrained_S_all 1.030
_refine_ls_R_factor_all 0.0449
_refine_ls_R_factor_gt 0.0431
_refine_ls_shift/su_max 0.000
_refine_ls_shift/su_mean 0.000
_refine_ls_structure_factor_coef Fsqd
_refine_ls_weighting_details 'calc w=1/[\s^2^(Fo^2^)+(0.0569P)^2^+5.5475P] where P=(Fo^2^+2Fc^2^)/3'
_refine_ls_weighting_scheme calc
_refine_ls_wR_factor_gt 0.1057
_refine_ls_wR_factor_ref 0.1070
_reflns_number_gt 7796
_reflns_number_total 7994
_reflns_threshold_expression >2sigma(I)
_cod_data_source_file cg1007507_si_002.cif
_cod_data_source_block 1(CHCl3)(EtOH)
_cod_database_code 4501952

loop_
_symmetry_equiv_pos_as_xyz
'x, y, z'
'-x, -y, -z'

loop_
_atom_site_label
_atom_site_type_symbol
_atom_site_fract_x
_atom_site_fract_y
_atom_site_fract_z
_atom_site_U_iso_or_equiv
_atom_site_adp_type
_atom_site_occupancy
_atom_site_symmetry_multiplicity
_atom_site_calc_flag
_atom_site_refinement_flags
Pt1 Pt 0.0000 0.0000 0.0000 0.01670(8) Uani 1 2 d S
Cl1 Cl -0.52876(11) -0.34176(8) 0.27562(7) 0.0265(2) Uani 1 1 d .
Cl2 Cl -0.08454(14) -0.37626(10) 0.12921(11) 0.0452(3) Uani 1 1 d .
Cl3 Cl -0.14785(15) -0.60017(10) 0.18274(12) 0.0492(3) Uani 1 1 d .
Cl4 Cl -0.25297(17) -0.45586(13) 0.03075(11) 0.0534(3) Uani 1 1 d .
Cl5 Cl -0.54989(18) -0.61676(15) 0.21264(13) 0.0655(5) Uani 1 1 d .
Cl6 Cl -0.7215(2) -0.67497(16) 0.39775(14) 0.0811(6) Uani 1 1 d .
Cl7 Cl -0.83925(17) -0.52039(14) 0.25902(13) 0.0595(4) Uani 1 1 d .
Cl8 Cl -0.64592(15) -0.48411(12) 0.59448(9) 0.0489(3) Uani 1 1 d .
Cl9 Cl -0.8779(2) -0.4164(2) 0.50433(19) 0.1187(12) Uani 1 1 d .
Cl10 Cl -0.7245(6) -0.25818(16) 0.53306(18) 0.164(2) Uani 1 1 d .
O1 O -0.6510(4) -0.2284(3) 0.0975(2) 0.0314(7) Uani 1 1 d .
H1O H -0.6262 -0.2712 0.1506 0.047 Uiso 1 1 d R
N1 N 0.0426(3) -0.1033(3) 0.1138(2) 0.0196(6) Uani 1 1 d .
H1N H 0.1376 -0.1278 0.1197 0.019(11) Uiso 1 1 d R
N2 N -0.1710(3) -0.0847(3) 0.0228(2) 0.0190(6) Uani 1 1 d .
N3 N -0.0290(4) -0.1925(3) 0.2699(2) 0.0239(7) Uani 1 1 d .
N4 N -0.2024(3) -0.1199(3) 0.1859(2) 0.0188(6) Uani 1 1 d .
N5 N -0.3769(4) -0.1580(3) 0.1220(2) 0.0230(7) Uani 1 1 d .
H5N H -0.4149 -0.1575 0.0742 0.035 Uiso 1 1 d R
H5M H -0.4156 -0.2051 0.1755 0.035 Uiso 1 1 d R
C1 C -0.0555(4) -0.1396(3) 0.1876(3) 0.0200(7) Uani 1 1 d .
C2 C 0.1104(5) -0.1907(5) 0.2899(3) 0.0356(11) Uani 1 1 d .
H2A H 0.1744 -0.2519 0.2710 0.053 Uiso 1 1 calc R
H2B H 0.0983 -0.1963 0.3567 0.053 Uiso 1 1 calc R
H2C H 0.1521 -0.1228 0.2552 0.053 Uiso 1 1 calc R
C3 C -0.1252(5) -0.2680(4) 0.3382(3) 0.0321(10) Uani 1 1 d .
H3A H -0.1724 -0.2356 0.3916 0.048 Uiso 1 1 calc R
H3B H -0.0696 -0.3354 0.3593 0.048 Uiso 1 1 calc R
H3C H -0.1980 -0.2834 0.3094 0.048 Uiso 1 1 calc R
C4 C -0.2906(4) -0.0573(3) 0.2519(3) 0.0213(7) Uani 1 1 d .
C5 C -0.2512(5) 0.0449(3) 0.2456(3) 0.0289(9) Uani 1 1 d .
H5 H -0.1685 0.0710 0.2007 0.035 Uiso 1 1 calc R
C6 C -0.3324(6) 0.1091(4) 0.3046(4) 0.0376(11) Uani 1 1 d .
H6 H -0.3052 0.1792 0.3003 0.045 Uiso 1 1 calc R
C7 C -0.4530(6) 0.0714(4) 0.3700(3) 0.0370(11) Uani 1 1 d .
H7 H -0.5092 0.1156 0.4102 0.044 Uiso 1 1 calc R
C8 C -0.4914(5) -0.0320(4) 0.3763(3) 0.0330(10) Uani 1 1 d .
H8 H -0.5744 -0.0579 0.4211 0.040 Uiso 1 1 calc R
C9 C -0.4097(4) -0.0977(4) 0.3178(3) 0.0268(8) Uani 1 1 d .
H9 H -0.4350 -0.1686 0.3230 0.032 Uiso 1 1 calc R
C10 C -0.2491(4) -0.1205(3) 0.1059(3) 0.0187(7) Uani 1 1 d .
C11 C -0.2114(4) -0.1035(3) -0.0566(3) 0.0207(7) Uani 1 1 d .
C12 C -0.3218(4) -0.0385(3) -0.0908(3) 0.0239(8) Uani 1 1 d .
H12 H -0.3717 0.0182 -0.0617 0.029 Uiso 1 1 calc R
C13 C -0.3585(5) -0.0569(4) -0.1679(3) 0.0329(10) Uani 1 1 d .
H13 H -0.4343 -0.0131 -0.1916 0.040 Uiso 1 1 calc R
C14 C -0.2853(6) -0.1387(5) -0.2102(4) 0.0468(14) Uani 1 1 d .
H14 H -0.3093 -0.1504 -0.2637 0.056 Uiso 1 1 calc R
C15 C -0.1761(7) -0.2042(5) -0.1745(5) 0.0571(18) Uani 1 1 d .
H15 H -0.1278 -0.2619 -0.2027 0.069 Uiso 1 1 calc R
C16 C -0.1375(6) -0.1860(4) -0.0983(4) 0.0371(11) Uani 1 1 d .
H16 H -0.0613 -0.2295 -0.0749 0.044 Uiso 1 1 calc R
C17 C -0.2134(5) -0.4674(4) 0.1392(4) 0.0367(10) Uani 1 1 d .
H17 H -0.3033 -0.4484 0.1840 0.044 Uiso 1 1 calc R
C18 C -0.6834(5) -0.5701(4) 0.2989(4) 0.0364(10) Uani 1 1 d .
H18 H -0.6472 -0.5101 0.3163 0.044 Uiso 1 1 calc R
C19 C -0.7130(5) -0.3845(4) 0.5104(3) 0.0359(10) Uani 1 1 d .
H19 H -0.6452 -0.3844 0.4486 0.043 Uiso 1 1 calc R
C20 C -0.0432(14) 0.0376(12) 0.5006(9) 0.057(3) Uani 0.50 1 d P
H20 H -0.1243 0.1016 0.5223 0.085 Uiso 0.50 1 d P
Cl21 Cl 0.0436(5) 0.0809(4) 0.3831(3) 0.0850(12) Uani 0.50 1 d P
Cl22 Cl 0.1341(4) 0.0750(4) 0.4871(3) 0.0735(10) Uani 0.50 1 d P
Cl23 Cl 0.0844(5) 0.0085(4) 0.5709(3) 0.0801(12) Uani 0.50 1 d P
C21 C -0.6872(6) -0.2369(5) -0.0495(4) 0.0413(12) Uani 1 1 d .
H21A H -0.7803 -0.1953 -0.0365 0.062 Uiso 1 1 calc R
H21B H -0.6908 -0.2866 -0.0888 0.062 Uiso 1 1 calc R
H21C H -0.6123 -0.1874 -0.0818 0.062 Uiso 1 1 calc R
C22 C -0.6543(8) -0.2996(4) 0.0390(4) 0.0503(14) Uani 1 1 d .
H22A H -0.7282 -0.3512 0.0710 0.060 Uiso 1 1 calc R
H22B H -0.5601 -0.3416 0.0262 0.060 Uiso 1 1 calc R

loop_
_atom_site_aniso_label
_atom_site_aniso_U_11
_atom_site_aniso_U_22
_atom_site_aniso_U_33
_atom_site_aniso_U_23
_atom_site_aniso_U_13
_atom_site_aniso_U_12
Pt1 0.01813(11) 0.01406(11) 0.01785(11) -0.00194(7) -0.00487(7) -0.00242(7)
Cl1 0.0297(5) 0.0215(5) 0.0268(5) -0.0006(4) -0.0062(4) -0.0060(4)
Cl2 0.0444(7) 0.0289(6) 0.0692(9) -0.0168(6) -0.0211(6) -0.0001(5)
Cl3 0.0456(7) 0.0282(6) 0.0739(9) -0.0120(6) -0.0152(7) 0.0020(5)
Cl4 0.0609(9) 0.0524(8) 0.0544(8) -0.0121(6) -0.0202(7) -0.0151(7)
Cl5 0.0510(8) 0.0637(10) 0.0779(11) -0.0363(9) 0.0147(8) -0.0092(7)
Cl6 0.0811(13) 0.0600(11) 0.0687(11) 0.0178(9) 0.0049(9) 0.0093(9)
Cl7 0.0504(8) 0.0630(10) 0.0691(10) -0.0195(8) -0.0223(7) 0.0073(7)
Cl8 0.0466(7) 0.0558(8) 0.0367(6) 0.0022(6) -0.0124(5) 0.0050(6)
Cl9 0.0632(11) 0.150(2) 0.1150(18) 0.0835(18) -0.0533(12) -0.0526(13)
Cl10 0.408(6) 0.0341(9) 0.0796(15) -0.0097(9) -0.106(3) -0.0222(19)
O1 0.0391(17) 0.0274(16) 0.0311(16) -0.0050(13) -0.0151(14) -0.0027(13)
N1 0.0197(15) 0.0166(15) 0.0223(16) -0.0026(12) -0.0061(12) -0.0012(12)
N2 0.0203(15) 0.0172(15) 0.0211(15) -0.0035(12) -0.0079(12) -0.0017(12)
N3 0.0241(17) 0.0234(17) 0.0199(16) 0.0025(13) -0.0052(13) -0.0003(13)
N4 0.0205(15) 0.0172(15) 0.0181(15) -0.0029(12) -0.0038(12) -0.0027(12)
N5 0.0232(16) 0.0231(17) 0.0223(16) -0.0016(13) -0.0046(13) -0.0071(13)
C1 0.0239(18) 0.0147(17) 0.0221(18) -0.0045(14) -0.0066(15) -0.0009(14)
C2 0.026(2) 0.054(3) 0.023(2) 0.001(2) -0.0092(17) 0.002(2)
C3 0.033(2) 0.030(2) 0.025(2) 0.0071(17) -0.0034(17) -0.0027(18)
C4 0.0244(19) 0.0212(19) 0.0181(17) -0.0045(14) -0.0063(15) 0.0024(15)
C5 0.036(2) 0.023(2) 0.027(2) -0.0041(16) -0.0092(18) 0.0001(17)
C6 0.056(3) 0.023(2) 0.039(3) -0.0116(19) -0.019(2) 0.003(2)
C7 0.047(3) 0.036(3) 0.030(2) -0.016(2) -0.016(2) 0.015(2)
C8 0.031(2) 0.044(3) 0.022(2) -0.0091(19) -0.0047(17) 0.0050(19)
C9 0.025(2) 0.030(2) 0.026(2) -0.0076(17) -0.0063(16) -0.0001(16)
C10 0.0196(17) 0.0124(16) 0.0227(18) -0.0030(14) -0.0035(14) -0.0001(13)
C11 0.0224(18) 0.0183(18) 0.0238(18) -0.0059(15) -0.0069(15) -0.0043(14)
C12 0.0225(19) 0.0234(19) 0.027(2) -0.0073(16) -0.0064(16) 0.0000(15)
C13 0.033(2) 0.035(2) 0.036(2) -0.0076(19) -0.020(2) 0.0016(19)
C14 0.058(3) 0.048(3) 0.052(3) -0.030(3) -0.036(3) 0.014(3)
C15 0.074(4) 0.052(3) 0.066(4) -0.042(3) -0.044(3) 0.031(3)
C16 0.042(3) 0.036(3) 0.043(3) -0.023(2) -0.022(2) 0.016(2)
C17 0.032(2) 0.033(2) 0.048(3) -0.017(2) -0.009(2) 0.0032(19)
C18 0.034(2) 0.026(2) 0.047(3) -0.009(2) -0.001(2) -0.0077(18)
C19 0.040(3) 0.034(2) 0.032(2) -0.0019(19) -0.011(2) -0.002(2)
C20 0.051(7) 0.071(9) 0.053(7) -0.028(6) -0.012(6) 0.004(6)
Cl21 0.094(3) 0.096(3) 0.064(2) -0.017(2) -0.004(2) -0.030(2)
Cl22 0.0522(18) 0.090(3) 0.078(2) -0.037(2) 0.0128(17) -0.0235(18)
Cl23 0.084(3) 0.081(3) 0.099(3) -0.051(2) -0.052(2) 0.026(2)
C21 0.049(3) 0.043(3) 0.037(3) -0.019(2) -0.015(2) 0.006(2)
C22 0.083(4) 0.029(3) 0.048(3) -0.014(2) -0.032(3) 0.005(3)

loop_
_atom_type_symbol
_atom_type_description
_atom_type_scat_dispersion_real
_atom_type_scat_dispersion_imag
_atom_type_scat_source
C C 0.0033 0.0016 'International Tables Vol C Tables 4.2.6.8 and 6.1.1.4'
H H 0.0000 0.0000 'International Tables Vol C Tables 4.2.6.8 and 6.1.1.4'
N N 0.0061 0.0033 'International Tables Vol C Tables 4.2.6.8 and 6.1.1.4'
O O 0.0106 0.0060 'International Tables Vol C Tables 4.2.6.8 and 6.1.1.4'
Cl Cl 0.1484 0.1585 'International Tables Vol C Tables 4.2.6.8 and 6.1.1.4'
Pt Pt -1.7033 8.3905 'International Tables Vol C Tables 4.2.6.8 and 6.1.1.4'

loop_
_geom_angle_atom_site_label_1
_geom_angle_atom_site_label_2
_geom_angle_atom_site_label_3
_geom_angle
_geom_angle_site_symmetry_1
_geom_angle_site_symmetry_3
_geom_angle_publ_flag
N1 Pt1 N1 180.0 2 . ?
N1 Pt1 N2 85.26(13) 2 2 ?
N1 Pt1 N2 94.74(13) . 2 ?
N1 Pt1 N2 94.74(13) 2 . ?
N1 Pt1 N2 85.26(13) . . yes
N2 Pt1 N2 180.0 2 . ?
C22 O1 H1O 106.6 . . ?
C1 N1 Pt1 123.9(3) . . ?
C1 N1 H1N 113.7 . . ?
Pt1 N1 H1N 122.4 . . ?
C10 N2 C11 118.7(3) . . ?
C10 N2 Pt1 123.1(3) . . ?
C11 N2 Pt1 118.2(2) . . ?
C1 N3 C2 120.5(3) . . ?
C1 N3 C3 123.2(4) . . ?
C2 N3 C3 115.6(3) . . yes
C10 N4 C1 121.1(3) . . yes
C10 N4 C4 118.5(3) . . ?
C1 N4 C4 115.9(3) . . ?
C10 N5 H5N 119.6 . . ?
C10 N5 H5M 123.3 . . ?
H5N N5 H5M 113.8 . . ?
N1 C1 N3 124.7(4) . . ?
N1 C1 N4 120.4(3) . . yes
N3 C1 N4 114.9(3) . . ?
N3 C2 H2A 109.5 . . ?
N3 C2 H2B 109.5 . . ?
H2A C2 H2B 109.5 . . ?
N3 C2 H2C 109.5 . . ?
H2A C2 H2C 109.5 . . ?
H2B C2 H2C 109.5 . . ?
N3 C3 H3A 109.5 . . ?
N3 C3 H3B 109.5 . . ?
H3A C3 H3B 109.5 . . ?
N3 C3 H3C 109.5 . . ?
H3A C3 H3C 109.5 . . ?
H3B C3 H3C 109.5 . . ?
C5 C4 C9 120.9(4) . . ?
C5 C4 N4 117.3(4) . . ?
C9 C4 N4 121.8(4) . . ?
C6 C5 C4 120.0(4) . . ?
C6 C5 H5 120.0 . . ?
C4 C5 H5 120.0 . . ?
C7 C6 C5 120.1(4) . . ?
C7 C6 H6 119.9 . . ?
C5 C6 H6 119.9 . . ?
C6 C7 C8 119.5(4) . . ?
C6 C7 H7 120.2 . . ?
C8 C7 H7 120.2 . . ?
C9 C8 C7 120.8(4) . . ?
C9 C8 H8 119.6 . . ?
C7 C8 H8 119.6 . . ?
C4 C9 C8 118.5(4) . . ?
C4 C9 H9 120.7 . . ?
C8 C9 H9 120.7 . . ?
N2 C10 N5 124.0(4) . . ?
N2 C10 N4 120.9(3) . . yes
N5 C10 N4 115.0(3) . . ?
C16 C11 C12 121.0(4) . . ?
C16 C11 N2 118.8(4) . . ?
C12 C11 N2 120.1(3) . . ?
C13 C12 C11 119.4(4) . . ?
C13 C12 H12 120.3 . . ?
C11 C12 H12 120.3 . . ?
C14 C13 C12 120.1(4) . . ?
C14 C13 H13 120.0 . . ?
C12 C13 H13 120.0 . . ?
C13 C14 C15 120.0(5) . . ?
C13 C14 H14 120.0 . . ?
C15 C14 H14 120.0 . . ?
C16 C15 C14 120.5(5) . . ?
C16 C15 H15 119.7 . . ?
C14 C15 H15 119.7 . . ?
C11 C16 C15 119.0(4) . . ?
C11 C16 H16 120.5 . . ?
C15 C16 H16 120.5 . . ?
Cl4 C17 Cl3 111.2(3) . . ?
Cl4 C17 Cl2 110.1(3) . . ?
Cl3 C17 Cl2 109.5(3) . . ?
Cl4 C17 H17 108.7 . . ?
Cl3 C17 H17 108.7 . . ?
Cl2 C17 H17 108.7 . . ?
Cl5 C18 Cl7 111.2(3) . . ?
Cl5 C18 Cl6 109.7(3) . . ?
Cl7 C18 Cl6 110.2(3) . . ?
Cl5 C18 H18 108.6 . . ?
Cl7 C18 H18 108.6 . . ?
Cl6 C18 H18 108.6 . . ?
Cl10 C19 Cl9 111.2(4) . . ?
Cl10 C19 Cl8 111.6(3) . . ?
Cl9 C19 Cl8 109.6(3) . . ?
Cl10 C19 H19 108.1 . . ?
Cl9 C19 H19 108.1 . . ?
Cl8 C19 H19 108.1 . . ?
C20 C20 Cl23 81.5(13) 2_556 2_556 ?
C20 C20 Cl22 72.9(14) 2_556 2_556 ?
Cl23 C20 Cl22 49.0(5) 2_556 2_556 ?
C20 C20 Cl21 85.0(13) 2_556 . ?
Cl23 C20 Cl21 62.1(5) 2_556 . ?
Cl22 C20 Cl21 109.4(7) 2_556 . ?
C20 C20 Cl23 57.3(11) 2_556 . ?
Cl23 C20 Cl23 138.7(9) 2_556 . ?
Cl22 C20 Cl23 111.2(8) 2_556 . ?
Cl21 C20 Cl23 109.8(8) . . ?
C20 C20 Cl22 67.9(13) 2_556 . ?
Cl23 C20 Cl22 122.6(8) 2_556 . ?
Cl22 C20 Cl22 140.8(8) 2_556 . ?
Cl21 C20 Cl22 67.6(6) . . ?
C20 C20 Cl21 59.6(13) 2_556 2_556 ?
Cl23 C20 Cl21 108.6(9) 2_556 2_556 ?
Cl22 C20 Cl21 62.7(5) 2_556 2_556 ?
Cl21 C20 Cl21 144.5(7) . 2_556 ?
Cl23 C20 Cl21 52.5(4) . 2_556 ?
Cl22 C20 Cl21 96.3(6) . 2_556 ?
C20 C20 H20 164.3 2_556 . ?
Cl23 C20 H20 110.6 2_556 . ?
Cl22 C20 H20 106.9 2_556 . ?
Cl21 C20 H20 109.4 . . ?
Cl23 C20 H20 110.0 . . ?
Cl22 C20 H20 110.7 . . ?
Cl21 C20 H20 105.9 2_556 . ?
Cl23 Cl21 C20 51.8(5) 2_556 . ?
Cl23 Cl21 Cl22 103.9(3) 2_556 . ?
C20 Cl21 Cl22 56.9(5) . . ?
Cl23 Cl21 C20 56.0(4) 2_556 2_556 ?
Cl22 Cl21 C20 51.3(4) . 2_556 ?
Cl23 Cl22 C20 56.8(5) . 2_556 ?
Cl23 Cl22 C20 67.0(5) . . ?
Cl23 Cl22 Cl21 119.0(3) . . ?
C20 Cl22 Cl21 66.0(5) 2_556 . ?
C20 Cl22 Cl21 55.4(5) . . ?
Cl22 Cl23 C20 74.2(6) . 2_556 ?
Cl22 Cl23 Cl21 137.1(3) . 2_556 ?
C20 Cl23 Cl21 66.1(6) 2_556 2_556 ?
Cl22 Cl23 C20 68.1(5) . . ?
Cl21 Cl23 C20 71.5(6) 2_556 . ?
C22 C21 H21A 109.5 . . ?
C22 C21 H21B 109.5 . . ?
H21A C21 H21B 109.5 . . ?
C22 C21 H21C 109.5 . . ?
H21A C21 H21C 109.5 . . ?
H21B C21 H21C 109.5 . . ?
O1 C22 C21 110.0(4) . . ?
O1 C22 H22A 109.7 . . ?
C21 C22 H22A 109.7 . . ?
O1 C22 H22B 109.7 . . ?
C21 C22 H22B 109.7 . . ?
H22A C22 H22B 108.2 . . ?

loop_
_geom_bond_atom_site_label_1
_geom_bond_atom_site_label_2
_geom_bond_distance
_geom_bond_site_symmetry_2
_geom_bond_publ_flag
Pt1 N1 2.004(3) 2 ?
Pt1 N1 2.004(3) . yes
Pt1 N2 2.009(3) 2 ?
Pt1 N2 2.009(3) . yes
Cl2 C17 1.774(5) . ?
Cl3 C17 1.758(5) . ?
Cl4 C17 1.754(5) . ?
Cl5 C18 1.746(5) . ?
Cl6 C18 1.753(5) . ?
Cl7 C18 1.747(5) . ?
Cl8 C19 1.756(5) . ?
Cl9 C19 1.728(5) . ?
Cl10 C19 1.713(5) . ?
O1 C22 1.426(6) . ?
O1 H1O 0.9268 . ?
N1 C1 1.304(5) . yes
N1 H1N 0.9475 . ?
N2 C10 1.307(5) . yes
N2 C11 1.440(5) . ?
N3 C1 1.341(5) . yes
N3 C2 1.458(6) . yes
N3 C3 1.464(5) . yes
N4 C10 1.403(5) . yes
N4 C1 1.412(5) . yes
N4 C4 1.462(5) . yes
N5 C10 1.329(5) . yes
N5 H5N 0.8925 . ?
N5 H5M 0.9136 . ?
C2 H2A 0.9800 . ?
C2 H2B 0.9800 . ?
C2 H2C 0.9800 . ?
C3 H3A 0.9800 . ?
C3 H3B 0.9800 . ?
C3 H3C 0.9800 . ?
C4 C5 1.385(6) . ?
C4 C9 1.386(6) . ?
C5 C6 1.384(7) . ?
C5 H5 0.9500 . ?
C6 C7 1.382(8) . ?
C6 H6 0.9500 . ?
C7 C8 1.395(7) . ?
C7 H7 0.9500 . ?
C8 C9 1.393(6) . ?
C8 H8 0.9500 . ?
C9 H9 0.9500 . ?
C11 C16 1.382(6) . ?
C11 C12 1.388(6) . ?
C12 C13 1.387(6) . ?
C12 H12 0.9500 . ?
C13 C14 1.376(7) . ?
C13 H13 0.9500 . ?
C14 C15 1.391(7) . ?
C14 H14 0.9500 . ?
C15 C16 1.383(7) . ?
C15 H15 0.9500 . ?
C16 H16 0.9500 . ?
C17 H17 1.0000 . ?
C18 H18 1.0000 . ?
C19 H19 1.0000 . ?
C20 C20 1.18(3) 2_556 ?
C20 Cl23 1.511(13) 2_556 ?
C20 Cl22 1.736(15) 2_556 ?
C20 Cl21 1.758(14) . ?
C20 Cl23 1.775(14) . ?
C20 Cl22 1.790(14) . ?
C20 Cl21 2.031(15) 2_556 ?
C20 H20 1.1016 . ?
Cl21 Cl23 1.700(7) 2_556 ?
Cl21 Cl22 1.975(6) . ?
Cl21 C20 2.031(15) 2_556 ?
Cl22 Cl23 1.361(7) . ?
Cl22 C20 1.736(15) 2_556 ?
Cl23 C20 1.511(13) 2_556 ?
Cl23 Cl21 1.700(7) 2_556 ?
C21 C22 1.476(7) . ?
C21 H21A 0.9800 . ?
C21 H21B 0.9800 . ?
C21 H21C 0.9800 . ?
C22 H22A 0.9900 . ?
C22 H22B 0.9900 . ?

loop_
_geom_hbond_atom_site_label_D
_geom_hbond_atom_site_label_H
_geom_hbond_atom_site_label_A
_geom_hbond_distance_DH
_geom_hbond_distance_HA
_geom_hbond_distance_DA
_geom_hbond_angle_DHA
_geom_hbond_site_symmetry_A
_geom_hbond_publ_flag
O1 H1O Cl1 0.93 2.27 3.177(3) 165.4 . yes
N1 H1N O1 0.95 2.25 3.145(5) 156.8 1_655 yes
N5 H5N O1 0.89 2.48 3.046(5) 121.8 . yes
N5 H5M Cl1 0.91 2.23 3.111(3) 162.8 . yes
